data_4333138
loop_
_publ_author_name
'Evans, William J.'
'Rego, Daniel B.'
'Ziller, Joseph W.'

_publ_section_title
;
 Synthesis, Structure, and15N NMR Studies of Paramagnetic Lanthanide
 Complexes Obtained by Reduction of Dinitrogen
;
_journal_issue 26
_journal_name_full 'Inorganic Chemistry'
_journal_page_first 10790
_journal_page_last 10798
_journal_paper_doi 10.1021/ic061485g
_journal_volume 45
_journal_year 2006
_chemical_formula_sum 'C58 H84 Ce2 N2 O2'
_chemical_formula_weight 1121.51
_chemical_name_systematic
; 
 ? 
;
_space_group_IT_number 15
_symmetry_cell_setting monoclinic
_symmetry_space_group_name_Hall '-C 2yc'
_symmetry_space_group_name_H-M 'C 1 2/c 1'
_atom_sites_solution_hydrogens geom
_atom_sites_solution_primary direct
_atom_sites_solution_secondary difmap
_audit_creation_method SHELXTL
_cell_angle_alpha 90.00
_cell_angle_beta 104.1150(10)
_cell_angle_gamma 90.00
_cell_formula_units_Z 4
_cell_length_a 15.3013(13)
_cell_length_b 14.1562(12)
_cell_length_c 25.765(2)
_cell_measurement_temperature 163(2)
_cell_volume 5412.4(8)
_computing_cell_refinement 'Bruker SMART/SAINT'
_computing_data_collection 'Bruker SMART'
_computing_data_reduction 'Bruker SAINT'
_computing_molecular_graphics 'Bruker SHELXTL'
_computing_publication_material 'Bruker SHELXTL'
_computing_structure_refinement 'Bruker SHELXTL'
_computing_structure_solution 'Bruker SHELXTL'
_diffrn_ambient_temperature 163(2)
_diffrn_measured_fraction_theta_full 0.991
_diffrn_measured_fraction_theta_max 0.991
_diffrn_measurement_device_type 'CCD area detector'
_diffrn_measurement_method 'phi and omega scans'
_diffrn_radiation_monochromator graphite
_diffrn_radiation_source 'normal-focus sealed tube'
_diffrn_radiation_type MoK\a
_diffrn_radiation_wavelength 0.71073
_diffrn_reflns_av_R_equivalents 0.0339
_diffrn_reflns_av_sigmaI/netI 0.0283
_diffrn_reflns_limit_h_max 20
_diffrn_reflns_limit_h_min -20
_diffrn_reflns_limit_k_max 18
_diffrn_reflns_limit_k_min -18
_diffrn_reflns_limit_l_max 33
_diffrn_reflns_limit_l_min -34
_diffrn_reflns_number 29480
_diffrn_reflns_theta_full 28.30
_diffrn_reflns_theta_max 28.30
_diffrn_reflns_theta_min 1.63
_diffrn_standards_decay_% '< 1.0'
_diffrn_standards_interval_count 'initial 50 frames recollected'
_diffrn_standards_number '50 frames'
_exptl_absorpt_coefficient_mu 1.702
_exptl_absorpt_correction_T_max 0.8349
_exptl_absorpt_correction_T_min 0.6473
_exptl_absorpt_correction_type multi-scan
_exptl_absorpt_process_details 'Bruker SADABS'
_exptl_crystal_colour yellow
_exptl_crystal_density_diffrn 1.376
_exptl_crystal_density_meas ?
_exptl_crystal_density_method 'not measured'
_exptl_crystal_description triangular
_exptl_crystal_F_000 2312
_exptl_crystal_size_max 0.28
_exptl_crystal_size_mid 0.19
_exptl_crystal_size_min 0.11
_refine_diff_density_max 3.213
_refine_diff_density_min -0.843
_refine_diff_density_rms 0.115
_refine_ls_extinction_method none
_refine_ls_goodness_of_fit_ref 1.077
_refine_ls_hydrogen_treatment constr
_refine_ls_matrix_type full
_refine_ls_number_parameters 297
_refine_ls_number_reflns 6654
_refine_ls_number_restraints 0
_refine_ls_restrained_S_all 1.077
_refine_ls_R_factor_all 0.0563
_refine_ls_R_factor_gt 0.0370
_refine_ls_shift/su_max 0.194
_refine_ls_shift/su_mean 0.009
_refine_ls_structure_factor_coef Fsqd
_refine_ls_weighting_details 'calc w=1/[\s^2^(Fo^2^)+(0.0332P)^2^+37.5392P] where P=(Fo^2^+2Fc^2^)/3'
_refine_ls_weighting_scheme calc
_refine_ls_wR_factor_gt 0.0878
_refine_ls_wR_factor_ref 0.1001
_reflns_number_gt 4896
_reflns_number_total 6654
_reflns_threshold_expression >2sigma(I)
_cod_data_source_file ic061485gsup5.cif
_cod_data_source_block dbr30
_cod_depositor_comments
;
The following automatic conversions were performed:

'_symmetry_cell_setting' value 'Monoclinic' changed to 'monoclinic'
according to /home/saulius/struct/CIF-dictionaries/cif_core.dic
dictionary named 'cif_core.dic' version 2.4.2 from 2011-04-26.

Automatic conversion script
Id: cif_fix_values 1891 2012-01-12 08:04:46Z andrius 

The following automatic conversions were performed:

'_exptl_crystal_density_meas' value 'n/a' was changed to '?' - the
value is perceived as not measured.

Automatic conversion script
Id: cif_fix_values 3008 2015-01-20 13:52:24Z robertas 
;
_cod_original_sg_symbol_H-M C2/c
_cod_database_code 4333138

loop_
_symmetry_equiv_pos_as_xyz
'x, y, z'
'-x, y, -z+1/2'
'x+1/2, y+1/2, z'
'-x+1/2, y+1/2, -z+1/2'
'-x, -y, -z'
'x, -y, z-1/2'
'-x+1/2, -y+1/2, -z'
'x+1/2, -y+1/2, z-1/2'

loop_
_atom_site_label
_atom_site_type_symbol
_atom_site_fract_x
_atom_site_fract_y
_atom_site_fract_z
_atom_site_U_iso_or_equiv
_atom_site_adp_type
_atom_site_occupancy
_atom_site_symmetry_multiplicity
_atom_site_calc_flag
_atom_site_refinement_flags
Ce1 Ce 0.110520(13) 0.503525(14) 0.332523(7) 0.02119(7) Uani 1 1 d .
N1 N 0.0289(2) 0.4998(2) 0.23694(12) 0.0241(6) Uani 1 1 d .
O1 O 0.2505(2) 0.4837(2) 0.29377(12) 0.0388(7) Uani 1 1 d .
C1 C 0.1886(3) 0.3533(3) 0.40309(17) 0.0380(11) Uani 1 1 d .
C2 C 0.1437(3) 0.3082(3) 0.35485(17) 0.0335(9) Uani 1 1 d .
C3 C 0.0508(3) 0.3222(3) 0.34805(17) 0.0322(9) Uani 1 1 d .
C4 C 0.0362(3) 0.3761(3) 0.39156(17) 0.0336(9) Uani 1 1 d .
C5 C 0.1212(4) 0.3942(3) 0.42598(17) 0.0400(11) Uani 1 1 d .
H5A H 0.1318 0.4198 0.4632 0.048 Uiso 1 1 calc R
C6 C 0.2875(4) 0.3466(4) 0.43067(19) 0.0527(14) Uani 1 1 d .
H6A H 0.2958 0.3022 0.4607 0.079 Uiso 1 1 calc R
H6B H 0.3099 0.4090 0.4441 0.079 Uiso 1 1 calc R
H6C H 0.3210 0.3242 0.4052 0.079 Uiso 1 1 calc R
C7 C 0.1871(3) 0.2503(3) 0.31850(19) 0.0417(11) Uani 1 1 d .
H7A H 0.1404 0.2154 0.2928 0.063 Uiso 1 1 calc R
H7B H 0.2299 0.2056 0.3400 0.063 Uiso 1 1 calc R
H7C H 0.2189 0.2923 0.2991 0.063 Uiso 1 1 calc R
C8 C -0.0165(5) 0.2797(5) 0.3092(3) 0.077(2) Uani 1 1 d .
H8A H 0.0082 0.2594 0.2793 0.116 Uiso 1 1 calc R
H8B H -0.0654 0.3249 0.2962 0.116 Uiso 1 1 calc R
H8C H -0.0398 0.2247 0.3246 0.116 Uiso 1 1 calc R
C9 C -0.0541(4) 0.4027(4) 0.4010(2) 0.0450(12) Uani 1 1 d .
H9A H -0.0828 0.3464 0.4117 0.067 Uiso 1 1 calc R
H9B H -0.0925 0.4288 0.3681 0.067 Uiso 1 1 calc R
H9C H -0.0456 0.4501 0.4296 0.067 Uiso 1 1 calc R
C10 C 0.0361(3) 0.6756(3) 0.35361(19) 0.0327(9) Uani 1 1 d .
C11 C 0.0943(3) 0.6520(3) 0.40335(17) 0.0295(9) Uani 1 1 d .
C12 C 0.1840(3) 0.6590(3) 0.39813(16) 0.0273(8) Uani 1 1 d .
C13 C 0.1816(3) 0.6881(3) 0.34507(16) 0.0291(8) Uani 1 1 d .
C14 C 0.0899(3) 0.6975(3) 0.31807(17) 0.0314(9) Uani 1 1 d .
H14A H 0.0675 0.7293 0.2826 0.038 Uiso 1 1 calc R
C15 C -0.0650(3) 0.6831(4) 0.3418(3) 0.0541(15) Uani 1 1 d .
H15A H -0.0819 0.7480 0.3485 0.081 Uiso 1 1 calc R
H15B H -0.0878 0.6396 0.3650 0.081 Uiso 1 1 calc R
H15C H -0.0911 0.6667 0.3043 0.081 Uiso 1 1 calc R
C16 C 0.0667(4) 0.6389(4) 0.4549(2) 0.0506(14) Uani 1 1 d .
H16A H 0.1170 0.6119 0.4819 0.076 Uiso 1 1 calc R
H16B H 0.0149 0.5959 0.4491 0.076 Uiso 1 1 calc R
H16C H 0.0500 0.7001 0.4674 0.076 Uiso 1 1 calc R
C17 C 0.2682(3) 0.6465(4) 0.44276(18) 0.0418(11) Uani 1 1 d .
H17A H 0.2871 0.7079 0.4593 0.063 Uiso 1 1 calc R
H17B H 0.3165 0.6203 0.4281 0.063 Uiso 1 1 calc R
H17C H 0.2556 0.6033 0.4697 0.063 Uiso 1 1 calc R
C18 C 0.2608(3) 0.7127(4) 0.3232(2) 0.0449(12) Uani 1 1 d .
H18A H 0.2467 0.6986 0.2848 0.067 Uiso 1 1 calc R
H18B H 0.3132 0.6755 0.3416 0.067 Uiso 1 1 calc R
H18C H 0.2744 0.7801 0.3288 0.067 Uiso 1 1 calc R
C19 C 0.2506(3) 0.4868(4) 0.23758(18) 0.0405(11) Uani 1 1 d .
H19A H 0.2322 0.5501 0.2225 0.049 Uiso 1 1 calc R
H19B H 0.2084 0.4393 0.2172 0.049 Uiso 1 1 calc R
C20 C 0.3461(4) 0.4652(5) 0.2346(2) 0.0611(16) Uani 1 1 d .
H20A H 0.3543 0.3968 0.2293 0.073 Uiso 1 1 calc R
H20B H 0.3624 0.5007 0.2052 0.073 Uiso 1 1 calc R
C21 C 0.4007(4) 0.4973(6) 0.2881(2) 0.076(2) Uani 1 1 d .
H21A H 0.4586 0.4628 0.2985 0.092 Uiso 1 1 calc R
H21B H 0.4130 0.5659 0.2881 0.092 Uiso 1 1 calc R
C22 C 0.3421(3) 0.4743(5) 0.3251(2) 0.0614(17) Uani 1 1 d .
H22A H 0.3536 0.4091 0.3390 0.074 Uiso 1 1 calc R
H22B H 0.3538 0.5185 0.3558 0.074 Uiso 1 1 calc R
C23 C 0.0821(4) 1.0676(4) 0.4336(2) 0.0543(15) Uani 1 1 d .
C24 C 0.0547(6) 0.9715(6) 0.4272(3) 0.101(4) Uani 1 1 d .
H24A H -0.0023 0.9526 0.4321 0.121 Uiso 1 1 calc R
C25 C 0.1153(7) 0.9030(4) 0.4131(3) 0.097(4) Uani 1 1 d .
H25A H 0.0957 0.8396 0.4059 0.116 Uiso 1 1 calc R
C26 C 0.1980(9) 0.9272(6) 0.4102(3) 0.116(4) Uani 1 1 d .
H26A H 0.2392 0.8805 0.4045 0.139 Uiso 1 1 calc R
C27 C 0.2215(8) 1.0160(5) 0.4152(3) 0.107(4) Uani 1 1 d .
H27A H 0.2795 1.0335 0.4113 0.128 Uiso 1 1 calc R
C28 C 0.1643(5) 1.0857(4) 0.4260(2) 0.0554(15) Uani 1 1 d .
H28A H 0.1845 1.1494 0.4282 0.066 Uiso 1 1 calc R
C29 C 0.0250(4) 1.1466(5) 0.4466(3) 0.081(2) Uani 1 1 d .
H29A H 0.0582 1.2063 0.4490 0.122 Uiso 1 1 calc R
H29B H 0.0105 1.1336 0.4810 0.122 Uiso 1 1 calc R
H29C H -0.0309 1.1513 0.4184 0.122 Uiso 1 1 calc R

loop_
_atom_site_aniso_label
_atom_site_aniso_U_11
_atom_site_aniso_U_22
_atom_site_aniso_U_33
_atom_site_aniso_U_23
_atom_site_aniso_U_13
_atom_site_aniso_U_12
Ce1 0.02356(11) 0.02343(11) 0.01662(10) 0.00018(8) 0.00500(7) 0.00519(9)
N1 0.0267(15) 0.0251(15) 0.0201(14) -0.0003(13) 0.0049(11) -0.0009(13)
O1 0.0305(15) 0.058(2) 0.0298(15) 0.0050(14) 0.0113(12) 0.0176(14)
C1 0.051(3) 0.037(2) 0.026(2) 0.0053(17) 0.009(2) 0.020(2)
C2 0.049(3) 0.028(2) 0.025(2) 0.0030(16) 0.0119(19) 0.0112(18)
C3 0.048(3) 0.0228(18) 0.029(2) 0.0013(16) 0.016(2) -0.0016(17)
C4 0.050(3) 0.029(2) 0.025(2) 0.0077(16) 0.0175(19) 0.0094(18)
C5 0.062(3) 0.039(2) 0.019(2) 0.0041(17) 0.009(2) 0.020(2)
C6 0.063(4) 0.059(3) 0.029(2) 0.001(2) -0.002(2) 0.034(3)
C7 0.054(3) 0.035(2) 0.038(2) -0.0069(19) 0.015(2) 0.014(2)
C8 0.069(4) 0.084(5) 0.078(5) -0.007(4) 0.018(4) -0.009(4)
C9 0.059(3) 0.044(3) 0.041(3) 0.004(2) 0.030(2) 0.006(2)
C10 0.025(2) 0.0240(18) 0.049(3) -0.0079(17) 0.0085(19) 0.0021(15)
C11 0.037(2) 0.0239(18) 0.031(2) -0.0065(15) 0.0145(18) 0.0005(16)
C12 0.030(2) 0.0262(18) 0.024(2) -0.0036(15) 0.0039(16) 0.0006(15)
C13 0.031(2) 0.032(2) 0.025(2) -0.0009(16) 0.0070(17) -0.0048(16)
C14 0.036(2) 0.0244(18) 0.029(2) 0.0032(16) -0.0024(17) -0.0026(16)
C15 0.026(2) 0.045(3) 0.089(4) -0.023(3) 0.009(3) 0.007(2)
C16 0.073(4) 0.043(3) 0.049(3) -0.017(2) 0.041(3) -0.015(3)
C17 0.042(3) 0.049(3) 0.029(2) -0.007(2) -0.003(2) 0.002(2)
C18 0.040(3) 0.056(3) 0.043(3) -0.009(2) 0.020(2) -0.020(2)
C19 0.036(2) 0.058(3) 0.029(2) -0.004(2) 0.0102(18) 0.007(2)
C20 0.045(3) 0.095(5) 0.049(3) -0.009(3) 0.022(3) 0.017(3)
C21 0.030(2) 0.156(7) 0.045(3) -0.006(4) 0.012(2) 0.021(4)
C22 0.037(3) 0.108(5) 0.038(3) 0.010(3) 0.007(2) 0.034(3)
C23 0.063(4) 0.048(3) 0.036(3) 0.018(2) -0.017(2) -0.021(3)
C24 0.104(6) 0.081(5) 0.075(5) 0.045(4) -0.060(4) -0.050(5)
C25 0.166(9) 0.029(3) 0.052(4) 0.002(3) -0.055(5) -0.014(4)
C26 0.240(13) 0.061(5) 0.042(4) -0.010(3) 0.024(6) 0.018(7)
C27 0.203(11) 0.062(5) 0.084(6) 0.020(4) 0.092(7) 0.044(5)
C28 0.093(5) 0.033(2) 0.047(3) -0.001(2) 0.031(3) -0.003(3)
C29 0.045(3) 0.104(6) 0.093(5) 0.056(5) 0.014(3) 0.017(4)

loop_
_atom_type_symbol
_atom_type_description
_atom_type_scat_dispersion_real
_atom_type_scat_dispersion_imag
_atom_type_scat_source
C C 0.0033 0.0016 'International Tables Vol C Tables 4.2.6.8 and 6.1.1.4'
H H 0.0000 0.0000 'International Tables Vol C Tables 4.2.6.8 and 6.1.1.4'
N N 0.0061 0.0033 'International Tables Vol C Tables 4.2.6.8 and 6.1.1.4'
O O 0.0106 0.0060 'International Tables Vol C Tables 4.2.6.8 and 6.1.1.4'
Ce Ce -0.2486 2.6331 'International Tables Vol C Tables 4.2.6.8 and 6.1.1.4'

loop_
_geom_angle_atom_site_label_1
_geom_angle_atom_site_label_2
_geom_angle_atom_site_label_3
_geom_angle
_geom_angle_site_symmetry_1
_geom_angle_site_symmetry_3
Cnt1 Ce1 N1 116.0 . .
Cnt1 Ce1 N1 104.3 2 .
Cnt1 Ce1 O1 103.4 . .
Cnt2 Ce1 N1 107.8 . .
Cnt2 Ce1 N1 102.3 2 .
Cnt2 Ce1 O1 104.6 . .
Cnt1 Ce1 Cnt2 130.1 . .
N1 Ce1 N1 29.16(14) 2 .
N1 Ce1 O1 111.97(10) 2 .
N1 Ce1 O1 82.99(10) . .
N1 Ce1 C4 89.19(12) 2 .
N1 Ce1 C4 110.89(12) . .
O1 Ce1 C4 128.97(11) . .
N1 Ce1 C14 82.65(11) 2 .
N1 Ce1 C14 82.79(11) . .
O1 Ce1 C14 97.65(12) . .
C4 Ce1 C14 131.85(13) . .
N1 Ce1 C3 79.97(12) 2 .
N1 Ce1 C3 91.13(11) . .
O1 Ce1 C3 106.65(12) . .
C4 Ce1 C3 29.55(12) . .
C14 Ce1 C3 154.05(13) . .
N1 Ce1 C10 80.55(11) 2 .
N1 Ce1 C10 94.66(12) . .
O1 Ce1 C10 125.69(12) . .
C4 Ce1 C10 102.63(13) . .
C14 Ce1 C10 29.23(13) . .
C3 Ce1 C10 127.66(13) . .
N1 Ce1 C13 110.48(11) 2 .
N1 Ce1 C13 102.76(11) . .
O1 Ce1 C13 79.19(11) . .
C4 Ce1 C13 137.55(12) . .
C14 Ce1 C13 29.22(12) . .
C3 Ce1 C13 165.60(12) . .
C10 Ce1 C13 48.29(12) . .
N1 Ce1 C5 118.21(13) 2 .
N1 Ce1 C5 138.10(13) . .
O1 Ce1 C5 112.75(12) . .
C4 Ce1 C5 29.05(14) . .
C14 Ce1 C5 129.41(13) . .
C3 Ce1 C5 47.74(13) . .
C10 Ce1 C5 104.62(13) . .
C13 Ce1 C5 117.93(13) . .
N1 Ce1 C11 106.96(11) 2 .
N1 Ce1 C11 123.67(11) . .
O1 Ce1 C11 122.62(11) . .
C4 Ce1 C11 90.99(12) . .
C14 Ce1 C11 47.80(12) . .
C3 Ce1 C11 120.51(12) . .
C10 Ce1 C11 29.02(13) . .
C13 Ce1 C11 47.96(12) . .
C5 Ce1 C11 81.61(12) . .
N1 Ce1 C12 127.29(11) 2 .
N1 Ce1 C12 129.80(11) . .
O1 Ce1 C12 93.95(11) . .
C4 Ce1 C12 109.50(12) . .
C14 Ce1 C12 47.80(12) . .
C3 Ce1 C12 136.55(12) . .
C10 Ce1 C12 47.90(12) . .
C13 Ce1 C12 29.08(11) . .
C5 Ce1 C12 89.16(13) . .
C11 Ce1 C12 28.90(12) . .
N1 Ce1 C2 102.08(12) 2 .
N1 Ce1 C2 101.67(11) . .
O1 Ce1 C2 81.33(12) . .
C4 Ce1 C2 48.26(12) . .
C14 Ce1 C2 175.22(12) . .
C3 Ce1 C2 28.82(13) . .
C10 Ce1 C2 150.22(13) . .
C13 Ce1 C2 146.43(13) . .
C5 Ce1 C2 47.67(12) . .
C11 Ce1 C2 129.06(12) . .
C12 Ce1 C2 127.50(12) . .
N1 Ce1 C1 127.42(13) 2 .
N1 Ce1 C1 130.33(12) . .
O1 Ce1 C1 84.72(12) . .
C4 Ce1 C1 48.15(14) . .
C14 Ce1 C1 146.65(13) . .
C3 Ce1 C1 47.56(14) . .
C10 Ce1 C1 130.54(13) . .
C13 Ce1 C1 121.74(13) . .
C5 Ce1 C1 29.06(13) . .
C11 Ce1 C1 103.32(12) . .
C12 Ce1 C1 98.89(13) . .
C2 Ce1 C1 28.76(13) . .
N1 N1 Ce1 77.5(3) 2 2
N1 N1 Ce1 73.3(3) 2 .
Ce1 N1 Ce1 150.73(14) 2 .
C22 O1 C19 108.9(3) . .
C22 O1 Ce1 125.2(3) . .
C19 O1 Ce1 125.8(2) . .
C2 C1 C5 107.4(4) . .
C2 C1 C6 126.9(4) . .
C5 C1 C6 124.9(4) . .
C2 C1 Ce1 74.9(2) . .
C5 C1 Ce1 74.3(2) . .
C6 C1 Ce1 124.1(3) . .
C3 C2 C1 107.8(4) . .
C3 C2 C7 125.7(4) . .
C1 C2 C7 126.5(4) . .
C3 C2 Ce1 73.3(2) . .
C1 C2 Ce1 76.3(2) . .
C7 C2 Ce1 119.0(3) . .
C8 C3 C2 125.5(5) . .
C8 C3 C4 124.8(5) . .
C2 C3 C4 109.2(4) . .
C8 C3 Ce1 120.5(4) . .
C2 C3 Ce1 77.9(2) . .
C4 C3 Ce1 74.8(2) . .
C5 C4 C3 107.2(4) . .
C5 C4 C9 126.5(4) . .
C3 C4 C9 126.2(4) . .
C5 C4 Ce1 77.7(3) . .
C3 C4 Ce1 75.6(2) . .
C9 C4 Ce1 116.2(3) . .
C4 C5 C1 108.4(4) . .
C4 C5 Ce1 73.2(2) . .
C1 C5 Ce1 76.6(2) . .
C14 C10 C11 107.6(4) . .
C14 C10 C15 126.0(5) . .
C11 C10 C15 126.2(4) . .
C14 C10 Ce1 74.6(2) . .
C11 C10 Ce1 76.9(2) . .
C15 C10 Ce1 118.0(3) . .
C10 C11 C12 108.1(4) . .
C10 C11 C16 125.5(4) . .
C12 C11 C16 125.6(4) . .
C10 C11 Ce1 74.1(2) . .
C12 C11 Ce1 75.6(2) . .
C16 C11 Ce1 124.4(3) . .
C11 C12 C13 108.3(4) . .
C11 C12 C17 125.8(4) . .
C13 C12 C17 125.7(4) . .
C11 C12 Ce1 75.5(2) . .
C13 C12 Ce1 74.8(2) . .
C17 C12 Ce1 120.2(3) . .
C14 C13 C12 106.9(4) . .
C14 C13 C18 126.2(4) . .
C12 C13 C18 126.6(4) . .
C14 C13 Ce1 73.8(2) . .
C12 C13 Ce1 76.1(2) . .
C18 C13 Ce1 119.8(3) . .
C10 C14 C13 109.1(4) . .
C10 C14 Ce1 76.1(2) . .
C13 C14 Ce1 76.9(2) . .
O1 C19 C20 106.3(4) . .
C21 C20 C19 102.8(4) . .
C22 C21 C20 103.5(5) . .
O1 C22 C21 106.0(4) . .
C28 C23 C24 115.3(7) . .
C28 C23 C29 120.4(5) . .
C24 C23 C29 124.4(7) . .
C23 C24 C25 118.7(8) . .
C26 C25 C24 121.2(7) . .
C27 C26 C25 119.1(10) . .
C26 C27 C28 122.1(10) . .
C23 C28 C27 123.4(7) . .

loop_
_geom_bond_atom_site_label_1
_geom_bond_atom_site_label_2
_geom_bond_distance
_geom_bond_site_symmetry_2
Ce1 Cnt1 2.551 .
Ce1 Cnt2 2.543 .
Ce1 N1 2.428(3) 2
Ce1 N1 2.475(3) .
Ce1 O1 2.589(3) .
Ce1 C4 2.776(4) .
Ce1 C14 2.779(4) .
Ce1 C3 2.786(4) .
Ce1 C10 2.798(4) .
Ce1 C13 2.818(4) .
Ce1 C5 2.834(4) .
Ce1 C11 2.834(4) .
Ce1 C12 2.836(4) .
Ce1 C2 2.845(4) .
Ce1 C1 2.863(4) .
N1 N1 1.235(6) 2
N1 Ce1 2.428(3) 2
O1 C22 1.443(6) .
O1 C19 1.449(5) .
C1 C2 1.417(6) .
C1 C5 1.429(6) .
C1 C6 1.509(7) .
C2 C3 1.403(6) .
C2 C7 1.514(6) .
C3 C8 1.387(8) .
C3 C4 1.418(6) .
C4 C5 1.408(7) .
C4 C9 1.508(6) .
C10 C14 1.407(6) .
C10 C11 1.411(6) .
C10 C15 1.505(6) .
C11 C12 1.415(6) .
C11 C16 1.501(6) .
C12 C13 1.419(6) .
C12 C17 1.513(6) .
C13 C14 1.413(6) .
C13 C18 1.497(6) .
C19 C20 1.512(7) .
C20 C21 1.498(8) .
C21 C22 1.495(8) .
C23 C28 1.343(8) .
C23 C24 1.421(9) .
C23 C29 1.507(9) .
C24 C25 1.448(13) .
C25 C26 1.331(14) .
C26 C27 1.305(11) .
C27 C28 1.392(9) .
